data_4133307
loop_
_publ_author_name
'Zhong, Feng'
'Yue, Wen-Jun'
'Zhang, Hai-Jun'
'Zhang, Cheng-Yuan'
'Yin, Liang'

_publ_section_title
;
 Catalytic Asymmetric Construction of Halogenated Stereogenic Carbon
 Centers by Direct Vinylogous Mannich-Type Reaction.
;
_journal_issue 45
_journal_name_full 'Journal of the American Chemical Society'
_journal_page_first 15170
_journal_page_last 15175
_journal_paper_doi 10.1021/jacs.8b09484
_journal_volume 140
_journal_year 2018
_chemical_absolute_configuration ad
_chemical_formula_sum 'C33 H40 Br N3 O3'
_chemical_formula_weight 606.59
_space_group_crystal_system monoclinic
_space_group_IT_number 4
_space_group_name_Hall 'P 2yb'
_space_group_name_H-M_alt 'P 1 21 1'
_atom_sites_solution_hydrogens mixed
_audit_creation_method SHELXL-2013
_cell_angle_alpha 90
_cell_angle_beta 96.2370(10)
_cell_angle_gamma 90
_cell_formula_units_Z 4
_cell_length_a 11.5281(3)
_cell_length_b 9.2306(2)
_cell_length_c 30.7030(7)
_cell_measurement_reflns_used 9213
_cell_measurement_temperature 296(2)
_cell_measurement_theta_max 48.920
_cell_measurement_theta_min 4.671
_cell_volume 3247.81(13)
_computing_cell_refinement 'Bruker SAINT'
_computing_data_collection 'Bruker APEX2'
_computing_data_reduction 'Bruker SAINT'
_computing_molecular_graphics 'Bruker SHELXTL'
_computing_publication_material 'Bruker SHELXTL'
_computing_structure_refinement 'SHELXL-2013 (Sheldrick, 2013)'
_computing_structure_solution 'SHELXS-97 (Sheldrick 2008)'
_diffrn_ambient_temperature 296(2)
_diffrn_measured_fraction_theta_full 0.998
_diffrn_measured_fraction_theta_max 0.998
_diffrn_measurement_device_type 'Bruker APEX-II CCD'
_diffrn_measurement_method '\f and \w scans'
_diffrn_radiation_type MoK\a
_diffrn_radiation_wavelength 0.71073
_diffrn_reflns_av_R_equivalents 0.0519
_diffrn_reflns_av_unetI/netI 0.0482
_diffrn_reflns_Laue_measured_fraction_full 0.998
_diffrn_reflns_Laue_measured_fraction_max 0.998
_diffrn_reflns_limit_h_max 14
_diffrn_reflns_limit_h_min -14
_diffrn_reflns_limit_k_max 11
_diffrn_reflns_limit_k_min -11
_diffrn_reflns_limit_l_max 37
_diffrn_reflns_limit_l_min -37
_diffrn_reflns_number 74521
_diffrn_reflns_point_group_measured_fraction_full 0.993
_diffrn_reflns_point_group_measured_fraction_max 0.991
_diffrn_reflns_theta_full 25.242
_diffrn_reflns_theta_max 26.000
_diffrn_reflns_theta_min 2.336
_exptl_absorpt_coefficient_mu 1.301
_exptl_absorpt_correction_T_max 0.7456
_exptl_absorpt_correction_T_min 0.5620
_exptl_absorpt_correction_type multi-scan
_exptl_absorpt_process_details sadabs
_exptl_crystal_colour colorless
_exptl_crystal_density_diffrn 1.241
_exptl_crystal_description prismatic
_exptl_crystal_F_000 1272
_exptl_crystal_size_max 0.200
_exptl_crystal_size_mid 0.170
_exptl_crystal_size_min 0.120
_refine_diff_density_max 0.172
_refine_diff_density_min -0.185
_refine_diff_density_rms 0.033
_refine_ls_abs_structure_details
; 
 Flack x determined using 3514 quotients [(I+)-(I-)]/[(I+)+(I-)] 
 (Parsons and Flack (2004), Acta Cryst. A60, s61). 
;
_refine_ls_abs_structure_Flack 0.003(4)
_refine_ls_extinction_coef 0.0038(4)
_refine_ls_extinction_expression Fc^*^=kFc[1+0.001xFc^2^\l^3^/sin(2\q)]^-1/4^
_refine_ls_extinction_method SHELXL
_refine_ls_goodness_of_fit_ref 1.010
_refine_ls_hydrogen_treatment mixed
_refine_ls_matrix_type full
_refine_ls_number_parameters 736
_refine_ls_number_reflns 12659
_refine_ls_number_restraints 1
_refine_ls_restrained_S_all 1.010
_refine_ls_R_factor_all 0.0614
_refine_ls_R_factor_gt 0.0337
_refine_ls_shift/su_max 0.019
_refine_ls_shift/su_mean 0.000
_refine_ls_structure_factor_coef Fsqd
_refine_ls_weighting_details 'w=1/[\s^2^(Fo^2^)+(0.0241P)^2^+0.3724P] where P=(Fo^2^+2Fc^2^)/3'
_refine_ls_weighting_scheme calc
_refine_ls_wR_factor_gt 0.0654
_refine_ls_wR_factor_ref 0.0757
_reflns_Friedel_coverage 0.863
_reflns_Friedel_fraction_full 0.987
_reflns_Friedel_fraction_max 0.982
_reflns_number_gt 9320
_reflns_number_total 12659
_reflns_threshold_expression 'I > 2\s(I)'
_cod_data_source_file ja8b09484_si_004.cif
_cod_data_source_block mo_d8v18355_0m
_cod_original_sg_symbol_H-M 'P 21'
_cod_database_code 4133307
_shelx_space_group_comment
; 
The symmetry employed for this shelxl refinement is uniquely defined 
by the following loop, which should always be used as a source of 
symmetry information in preference to the above space-group names. 
They are only intended as comments. 
;
_shelx_estimated_absorpt_t_min 0.781
_shelx_estimated_absorpt_t_max 0.860
_shelxl_version_number 2013-4

loop_
_space_group_symop_operation_xyz
'x, y, z'
'-x, y+1/2, -z'

loop_
_atom_site_label
_atom_site_type_symbol
_atom_site_fract_x
_atom_site_fract_y
_atom_site_fract_z
_atom_site_U_iso_or_equiv
_atom_site_adp_type
_atom_site_occupancy
_atom_site_site_symmetry_order
_atom_site_calc_flag
_atom_site_refinement_flags_posn
_atom_site_refinement_flags_adp
Br1 Br 0.35063(3) 1.10342(5) 1.02233(2) 0.06294(13) Uani 1 1 d . .
Br2 Br 0.66521(3) 0.60983(5) 0.50650(2) 0.06442(13) Uani 1 1 d . .
N1 N 0.3935(3) 0.7963(4) 0.84992(9) 0.0552(8) Uani 1 1 d . .
N2 N 0.5083(3) 0.7557(4) 0.85959(10) 0.0567(8) Uani 1 1 d . .
N3 N 0.3106(3) 0.7747(4) 1.05313(11) 0.0558(9) Uani 1 1 d . .
N4 N 0.4196(3) 0.3246(4) 0.64681(10) 0.0580(9) Uani 1 1 d . .
N5 N 0.3125(3) 0.3710(4) 0.62809(11) 0.0607(9) Uani 1 1 d . .
N6 N 0.7409(3) 0.2793(4) 0.49136(11) 0.0560(8) Uani 1 1 d . .
H6A H 0.7951 0.3426 0.4902 0.067 Uiso 1 1 calc R U
O1 O 0.2249(3) 0.8148(4) 0.88219(9) 0.0751(9) Uani 1 1 d . .
O2 O 0.3054(3) 0.5473(4) 1.02627(13) 0.0887(11) Uani 1 1 d . .
O3 O 0.1514(2) 0.6478(3) 1.05542(10) 0.0723(9) Uani 1 1 d . .
O4 O 0.6060(3) 0.2658(4) 0.63693(10) 0.0781(10) Uani 1 1 d . .
O5 O 0.7045(3) 0.0458(3) 0.50713(11) 0.0737(9) Uani 1 1 d . .
O6 O 0.8805(2) 0.1488(3) 0.52614(10) 0.0675(8) Uani 1 1 d . .
C1 C 0.3289(4) 0.8240(5) 0.88624(13) 0.0563(11) Uani 1 1 d . .
C2 C 0.4017(4) 0.8648(5) 0.92680(12) 0.0531(10) Uani 1 1 d . .
H2 H 0.4803 0.8860 0.9259 0.064 Uiso 1 1 calc R U
C3 C 0.3562(3) 0.8713(4) 0.96431(12) 0.0529(10) Uani 1 1 d . .
H3 H 0.2785 0.8447 0.9649 0.063 Uiso 1 1 calc R U
C4 C 0.4236(3) 0.9195(4) 1.00571(11) 0.0506(10) Uani 1 1 d . .
H4 H 0.5038 0.9401 0.9998 0.061 Uiso 1 1 calc R U
C5 C 0.4277(3) 0.8112(4) 1.04367(11) 0.0485(9) Uani 1 1 d . .
H5 H 0.4616 0.7219 1.0333 0.058 Uiso 1 1 calc R U
C6 C 0.5060(3) 0.8571(4) 1.08483(12) 0.0508(10) Uani 1 1 d . .
H6 H 0.4711 0.9431 1.0969 0.061 Uiso 1 1 calc R U
C7 C 0.5119(4) 0.7390(6) 1.11935(16) 0.0886(17) Uani 1 1 d . .
H7A H 0.4342 0.7223 1.1276 0.106 Uiso 1 1 calc R U
H7B H 0.5381 0.6499 1.1068 0.106 Uiso 1 1 calc R U
C8 C 0.5932(5) 0.7755(8) 1.16007(16) 0.108(2) Uani 1 1 d . .
H8A H 0.5625 0.8580 1.1747 0.129 Uiso 1 1 calc R U
H8B H 0.5971 0.6940 1.1801 0.129 Uiso 1 1 calc R U
C9 C 0.7128(4) 0.8100(7) 1.14889(17) 0.0927(17) Uani 1 1 d . .
H9A H 0.7466 0.7243 1.1370 0.111 Uiso 1 1 calc R U
H9B H 0.7617 0.8379 1.1753 0.111 Uiso 1 1 calc R U
C10 C 0.7101(5) 0.9313(7) 1.11583(18) 0.0937(19) Uani 1 1 d . .
H10A H 0.7880 0.9467 1.1076 0.112 Uiso 1 1 calc R U
H10B H 0.6851 1.0201 1.1289 0.112 Uiso 1 1 calc R U
C11 C 0.6276(4) 0.8962(6) 1.07535(15) 0.0764(15) Uani 1 1 d . .
H11A H 0.6232 0.9793 1.0559 0.092 Uiso 1 1 calc R U
H11B H 0.6596 0.8160 1.0601 0.092 Uiso 1 1 calc R U
C12 C 0.3543(4) 0.7748(5) 0.80594(12) 0.0553(10) Uani 1 1 d . .
C13 C 0.4476(4) 0.7193(5) 0.78819(12) 0.0583(11) Uani 1 1 d . .
H13 H 0.4499 0.6928 0.7591 0.070 Uiso 1 1 calc R U
C14 C 0.5407(4) 0.7091(5) 0.82214(12) 0.0553(10) Uani 1 1 d . .
C15 C 0.6614(3) 0.6607(4) 0.82006(12) 0.0553(10) Uani 1 1 d . .
C16 C 0.7274(3) 0.6081(7) 0.85676(12) 0.0721(11) Uani 1 1 d . .
H16 H 0.6943 0.6013 0.8830 0.087 Uiso 1 1 calc R U
C17 C 0.8405(4) 0.5655(6) 0.85531(15) 0.0831(17) Uani 1 1 d . .
H17 H 0.8826 0.5297 0.8806 0.100 Uiso 1 1 calc R U
C18 C 0.8938(4) 0.5744(6) 0.81727(15) 0.0762(15) Uani 1 1 d . .
C19 C 0.8290(4) 0.6298(7) 0.78100(14) 0.0830(15) Uani 1 1 d . .
H19 H 0.8631 0.6393 0.7551 0.100 Uiso 1 1 calc R U
C20 C 0.7146(4) 0.6719(5) 0.78200(14) 0.0700(13) Uani 1 1 d . .
H20 H 0.6727 0.7082 0.7568 0.084 Uiso 1 1 calc R U
C21 C 1.0184(4) 0.5241(9) 0.8161(2) 0.123(2) Uani 1 1 d . .
H21A H 1.0287 0.4912 0.7871 0.184 Uiso 1 1 calc R U
H21B H 1.0347 0.4461 0.8365 0.184 Uiso 1 1 calc R U
H21C H 1.0707 0.6031 0.8239 0.184 Uiso 1 1 calc R U
C22 C 0.2414(4) 0.8222(5) 0.78360(12) 0.0569(10) Uani 1 1 d . .
C23 C 0.1904(4) 0.7426(6) 0.74811(13) 0.0724(13) Uani 1 1 d . .
H23 H 0.2246 0.6568 0.7401 0.087 Uiso 1 1 calc R U
C24 C 0.0882(5) 0.7914(8) 0.72471(15) 0.0897(17) Uani 1 1 d . .
H24 H 0.0560 0.7379 0.7007 0.108 Uiso 1 1 calc R U
C25 C 0.0335(5) 0.9149(7) 0.73555(16) 0.0854(16) Uani 1 1 d . .
C26 C 0.0850(5) 0.9943(7) 0.77043(16) 0.0880(16) Uani 1 1 d . .
H26 H 0.0504 1.0801 0.7783 0.106 Uiso 1 1 calc R U
C27 C 0.1868(4) 0.9484(6) 0.79371(16) 0.0776(14) Uani 1 1 d . .
H27 H 0.2199 1.0043 0.8170 0.093 Uiso 1 1 calc R U
C28 C -0.0818(5) 0.9639(8) 0.71113(19) 0.122(2) Uani 1 1 d . .
H28A H -0.0723 1.0582 0.6988 0.183 Uiso 1 1 calc R U
H28B H -0.1403 0.9679 0.7311 0.183 Uiso 1 1 calc R U
H28C H -0.1054 0.8964 0.6881 0.183 Uiso 1 1 calc R U
C29 C 0.2605(4) 0.6467(5) 1.04324(14) 0.0570(11) Uani 1 1 d . .
C30 C 0.0711(4) 0.5242(6) 1.04600(19) 0.0882(16) Uani 1 1 d . .
C31 C 0.1207(6) 0.3910(6) 1.0685(2) 0.112(2) Uani 1 1 d . .
H31A H 0.1896 0.3620 1.0558 0.168 Uiso 1 1 calc R U
H31B H 0.0641 0.3145 1.0651 0.168 Uiso 1 1 calc R U
H31C H 0.1405 0.4110 1.0991 0.168 Uiso 1 1 calc R U
C32 C -0.0357(5) 0.5772(9) 1.0664(2) 0.140(3) Uani 1 1 d . .
H32A H -0.0147 0.5970 1.0970 0.210 Uiso 1 1 calc R U
H32B H -0.0952 0.5040 1.0633 0.210 Uiso 1 1 calc R U
H32C H -0.0647 0.6641 1.0519 0.210 Uiso 1 1 calc R U
C33 C 0.0462(6) 0.5062(9) 0.9972(2) 0.136(3) Uani 1 1 d . .
H33A H 0.0262 0.5985 0.9840 0.204 Uiso 1 1 calc R U
H33B H -0.0177 0.4402 0.9908 0.204 Uiso 1 1 calc R U
H33C H 0.1142 0.4686 0.9856 0.204 Uiso 1 1 calc R U
C34 C 0.5148(4) 0.3155(5) 0.62121(14) 0.0580(11) Uani 1 1 d . .
C35 C 0.4923(4) 0.3703(4) 0.57602(12) 0.0514(10) Uani 1 1 d . .
H35 H 0.4180 0.3999 0.5647 0.062 Uiso 1 1 calc R U
C36 C 0.5808(3) 0.3760(4) 0.55214(12) 0.0529(10) Uani 1 1 d . .
H36 H 0.6535 0.3461 0.5652 0.064 Uiso 1 1 calc R U
C37 C 0.5727(3) 0.4270(4) 0.50571(12) 0.0499(9) Uani 1 1 d . .
H37 H 0.4910 0.4477 0.4952 0.060 Uiso 1 1 calc R U
C38 C 0.6217(3) 0.3177(4) 0.47500(11) 0.0487(9) Uani 1 1 d . .
H38 H 0.5754 0.2292 0.4767 0.058 Uiso 1 1 calc R U
C39 C 0.6090(4) 0.3618(5) 0.42650(12) 0.0548(10) Uani 1 1 d . .
H39 H 0.6513 0.4529 0.4238 0.066 Uiso 1 1 calc R U
C40 C 0.6629(5) 0.2479(6) 0.39953(15) 0.0870(16) Uani 1 1 d . .
H40A H 0.6319 0.1537 0.4061 0.104 Uiso 1 1 calc R U
H40B H 0.7465 0.2458 0.4078 0.104 Uiso 1 1 calc R U
C41 C 0.6399(7) 0.2749(7) 0.35049(18) 0.112(2) Uani 1 1 d . .
H41A H 0.6811 0.3617 0.3432 0.134 Uiso 1 1 calc R U
H41B H 0.6705 0.1943 0.3350 0.134 Uiso 1 1 calc R U
C42 C 0.5138(7) 0.2922(7) 0.33559(16) 0.106(2) Uani 1 1 d . .
H42A H 0.4733 0.2022 0.3400 0.128 Uiso 1 1 calc R U
H42B H 0.5036 0.3147 0.3046 0.128 Uiso 1 1 calc R U
C43 C 0.4626(6) 0.4116(7) 0.36073(16) 0.100(2) Uani 1 1 d . .
H43A H 0.3795 0.4179 0.3517 0.120 Uiso 1 1 calc R U
H43B H 0.4977 0.5030 0.3538 0.120 Uiso 1 1 calc R U
C44 C 0.4822(4) 0.3868(6) 0.40975(14) 0.0760(15) Uani 1 1 d . .
H44A H 0.4539 0.4704 0.4246 0.091 Uiso 1 1 calc R U
H44B H 0.4369 0.3035 0.4171 0.091 Uiso 1 1 calc R U
C45 C 0.4158(4) 0.2842(5) 0.69027(12) 0.0627(11) Uani 1 1 d . .
C46 C 0.3042(4) 0.3042(5) 0.69801(14) 0.0713(13) Uani 1 1 d . .
H46 H 0.2732 0.2854 0.7242 0.086 Uiso 1 1 calc R U
C47 C 0.2430(4) 0.3587(5) 0.65925(13) 0.0614(11) Uani 1 1 d . .
C48 C 0.1202(4) 0.4075(5) 0.65237(14) 0.0645(12) Uani 1 1 d . .
C49 C 0.0787(4) 0.4908(6) 0.61682(15) 0.0773(14) Uani 1 1 d . .
H49 H 0.1276 0.5121 0.5955 0.093 Uiso 1 1 calc R U
C50 C -0.0338(4) 0.5433(6) 0.61220(16) 0.0813(15) Uani 1 1 d . .
H50 H -0.0593 0.5994 0.5879 0.098 Uiso 1 1 calc R U
C51 C -0.1091(4) 0.5141(6) 0.64293(16) 0.0747(13) Uani 1 1 d . .
C52 C -0.0687(5) 0.4273(7) 0.67733(18) 0.0895(16) Uani 1 1 d . .
H52 H -0.1190 0.4036 0.6980 0.107 Uiso 1 1 calc R U
C53 C 0.0433(4) 0.3734(6) 0.68266(16) 0.0853(16) Uani 1 1 d . .
H53 H 0.0674 0.3143 0.7065 0.102 Uiso 1 1 calc R U
C54 C -0.2292(4) 0.5812(8) 0.63976(18) 0.0973(18) Uani 1 1 d . .
H54A H -0.2856 0.5080 0.6444 0.146 Uiso 1 1 calc R U
H54B H -0.2475 0.6230 0.6112 0.146 Uiso 1 1 calc R U
H54C H -0.2307 0.6553 0.6616 0.146 Uiso 1 1 calc R U
C55 C 0.5143(4) 0.2356(5) 0.72145(12) 0.0626(11) Uani 1 1 d . .
C56 C 0.5063(4) 0.1074(7) 0.74371(12) 0.0718(11) Uani 1 1 d . .
H56 H 0.4414 0.0485 0.7371 0.086 Uiso 1 1 calc R U
C57 C 0.5920(5) 0.0647(5) 0.77537(16) 0.0821(15) Uani 1 1 d . .
H57 H 0.5841 -0.0233 0.7895 0.098 Uiso 1 1 calc R U
C58 C 0.6879(5) 0.1464(6) 0.78681(15) 0.0824(17) Uani 1 1 d . .
C59 C 0.6960(5) 0.2768(7) 0.76556(17) 0.0969(18) Uani 1 1 d . .
H59 H 0.7598 0.3367 0.7733 0.116 Uiso 1 1 calc R U
C60 C 0.6107(5) 0.3202(6) 0.73292(16) 0.0894(16) Uani 1 1 d . .
H60 H 0.6189 0.4078 0.7186 0.107 Uiso 1 1 calc R U
C61 C 0.7813(5) 0.1021(10) 0.82300(16) 0.121(2) Uani 1 1 d . .
H61A H 0.7458 0.0522 0.8456 0.182 Uiso 1 1 calc R U
H61B H 0.8208 0.1869 0.8351 0.182 Uiso 1 1 calc R U
H61C H 0.8364 0.0392 0.8112 0.182 Uiso 1 1 calc R U
C62 C 0.7689(3) 0.1474(4) 0.50824(13) 0.0521(11) Uani 1 1 d . .
C63 C 0.9323(4) 0.0228(5) 0.54951(16) 0.0681(12) Uani 1 1 d . .
C64 C 0.8618(5) -0.0179(8) 0.58632(19) 0.125(3) Uani 1 1 d . .
H64A H 0.8521 0.0656 0.6042 0.187 Uiso 1 1 calc R U
H64B H 0.9019 -0.0924 0.6039 0.187 Uiso 1 1 calc R U
H64C H 0.7867 -0.0530 0.5743 0.187 Uiso 1 1 calc R U
C65 C 1.0529(4) 0.0771(7) 0.5666(2) 0.120(2) Uani 1 1 d . .
H65A H 1.0922 0.1110 0.5426 0.180 Uiso 1 1 calc R U
H65B H 1.0969 -0.0005 0.5812 0.180 Uiso 1 1 calc R U
H65C H 1.0458 0.1550 0.5869 0.180 Uiso 1 1 calc R U
C66 C 0.9404(5) -0.0998(6) 0.5178(2) 0.1068(19) Uani 1 1 d . .
H66A H 0.8633 -0.1311 0.5069 0.160 Uiso 1 1 calc R U
H66B H 0.9821 -0.1790 0.5325 0.160 Uiso 1 1 calc R U
H66C H 0.9809 -0.0678 0.4938 0.160 Uiso 1 1 calc R U
H3A H 0.274(3) 0.841(4) 1.0619(12) 0.044(11) Uiso 1 1 d . .

loop_
_atom_site_aniso_label
_atom_site_aniso_U_11
_atom_site_aniso_U_22
_atom_site_aniso_U_33
_atom_site_aniso_U_23
_atom_site_aniso_U_13
_atom_site_aniso_U_12
Br1 0.0755(3) 0.0617(2) 0.0525(2) -0.0028(3) 0.01034(17) 0.0024(3)
Br2 0.0708(3) 0.0567(2) 0.0674(2) -0.0011(3) 0.01501(19) 0.0006(3)
N1 0.057(2) 0.071(2) 0.0384(17) -0.0057(16) 0.0056(14) 0.0038(18)
N2 0.057(2) 0.070(2) 0.0436(17) -0.0021(17) 0.0101(15) 0.0043(18)
N3 0.051(2) 0.055(2) 0.064(2) -0.0130(19) 0.0196(17) -0.0061(19)
N4 0.071(2) 0.060(2) 0.0452(18) 0.0070(17) 0.0164(17) 0.0018(19)
N5 0.066(2) 0.068(2) 0.050(2) 0.0079(18) 0.0153(17) 0.0008(19)
N6 0.0391(17) 0.049(2) 0.082(2) 0.0081(18) 0.0163(16) 0.0001(15)
O1 0.0554(19) 0.116(3) 0.0530(17) -0.0165(18) 0.0020(14) 0.0083(19)
O2 0.086(2) 0.070(2) 0.114(3) -0.034(2) 0.027(2) -0.0098(18)
O3 0.0556(17) 0.064(2) 0.099(2) -0.0058(16) 0.0147(15) -0.0170(14)
O4 0.078(2) 0.099(3) 0.0576(18) 0.0214(18) 0.0131(16) 0.020(2)
O5 0.0564(18) 0.0562(19) 0.107(3) 0.0151(16) 0.0010(17) -0.0099(16)
O6 0.0443(16) 0.056(2) 0.102(2) 0.0133(15) 0.0048(15) 0.0020(12)
C1 0.060(3) 0.064(3) 0.047(2) -0.005(2) 0.011(2) 0.008(2)
C2 0.052(2) 0.065(3) 0.042(2) -0.0059(19) 0.0037(18) 0.004(2)
C3 0.048(2) 0.067(3) 0.043(2) -0.0056(19) 0.0045(17) 0.003(2)
C4 0.044(2) 0.067(3) 0.042(2) -0.0062(19) 0.0097(16) 0.0001(19)
C5 0.045(2) 0.058(2) 0.044(2) -0.0059(18) 0.0110(16) -0.0032(18)
C6 0.055(2) 0.055(2) 0.043(2) -0.0008(18) 0.0048(17) 0.0005(19)
C7 0.077(3) 0.112(4) 0.076(3) 0.039(3) 0.001(3) -0.027(3)
C8 0.092(4) 0.164(6) 0.064(3) 0.044(4) -0.005(3) -0.017(4)
C9 0.082(4) 0.104(4) 0.086(3) 0.032(3) -0.021(3) -0.017(3)
C10 0.092(4) 0.106(4) 0.075(3) 0.025(3) -0.026(3) -0.035(3)
C11 0.068(3) 0.102(4) 0.056(3) 0.015(3) -0.005(2) -0.029(3)
C12 0.065(3) 0.061(3) 0.039(2) -0.0026(19) 0.0052(19) -0.010(2)
C13 0.068(3) 0.069(3) 0.040(2) -0.0020(19) 0.012(2) -0.008(2)
C14 0.067(3) 0.058(3) 0.043(2) 0.0007(19) 0.015(2) -0.001(2)
C15 0.061(2) 0.062(3) 0.044(2) -0.0015(18) 0.0152(19) -0.0010(19)
C16 0.066(2) 0.104(3) 0.048(2) 0.000(3) 0.0120(18) -0.004(4)
C17 0.069(3) 0.120(5) 0.060(3) 0.012(3) 0.001(2) 0.002(3)
C18 0.057(2) 0.098(5) 0.075(3) 0.003(3) 0.013(2) 0.007(3)
C19 0.073(3) 0.115(5) 0.066(3) 0.012(3) 0.028(2) 0.010(3)
C20 0.073(3) 0.088(3) 0.051(2) 0.007(2) 0.016(2) 0.012(2)
C21 0.065(3) 0.190(7) 0.116(5) 0.015(5) 0.020(3) 0.020(4)
C22 0.065(3) 0.066(3) 0.040(2) -0.001(2) 0.0073(18) -0.005(2)
C23 0.073(3) 0.095(4) 0.050(2) -0.019(2) 0.008(2) -0.005(3)
C24 0.082(4) 0.133(5) 0.051(3) -0.017(3) -0.004(3) -0.015(4)
C25 0.079(3) 0.119(5) 0.055(3) 0.005(3) -0.004(3) -0.002(3)
C26 0.091(4) 0.095(4) 0.073(3) 0.002(3) -0.009(3) 0.016(3)
C27 0.087(4) 0.075(3) 0.066(3) -0.010(3) -0.014(3) -0.004(3)
C28 0.101(4) 0.170(7) 0.086(4) 0.017(4) -0.030(3) 0.014(5)
C29 0.056(3) 0.058(3) 0.057(2) -0.004(2) 0.0077(19) -0.007(2)
C30 0.071(3) 0.075(3) 0.114(4) 0.005(3) -0.010(3) -0.034(3)
C31 0.130(5) 0.077(4) 0.124(5) 0.013(4) -0.013(4) -0.037(4)
C32 0.071(3) 0.137(7) 0.214(8) 0.005(6) 0.028(4) -0.041(4)
C33 0.149(7) 0.137(6) 0.110(5) 0.009(4) -0.042(5) -0.056(5)
C34 0.068(3) 0.058(3) 0.049(2) 0.005(2) 0.012(2) 0.000(2)
C35 0.056(2) 0.056(3) 0.044(2) 0.0026(19) 0.0126(18) 0.000(2)
C36 0.050(2) 0.063(3) 0.045(2) 0.0036(19) 0.0019(17) 0.004(2)
C37 0.044(2) 0.060(2) 0.047(2) 0.0055(19) 0.0114(16) 0.0030(18)
C38 0.041(2) 0.052(2) 0.055(2) 0.0044(19) 0.0122(17) 0.0025(17)
C39 0.063(3) 0.054(2) 0.051(2) 0.0009(19) 0.0230(19) 0.000(2)
C40 0.108(4) 0.090(4) 0.070(3) -0.006(3) 0.038(3) 0.023(3)
C41 0.177(7) 0.096(5) 0.074(4) -0.010(3) 0.070(4) 0.013(5)
C42 0.176(6) 0.091(4) 0.054(3) -0.005(3) 0.020(4) 0.000(5)
C43 0.146(6) 0.104(5) 0.048(3) 0.004(3) 0.008(3) 0.024(4)
C44 0.078(3) 0.105(4) 0.045(3) 0.006(3) 0.007(2) 0.016(3)
C45 0.081(3) 0.066(3) 0.042(2) 0.006(2) 0.016(2) -0.002(2)
C46 0.083(3) 0.084(3) 0.050(2) 0.009(2) 0.022(2) -0.002(3)
C47 0.074(3) 0.063(3) 0.050(2) 0.002(2) 0.019(2) -0.003(2)
C48 0.069(3) 0.071(3) 0.056(3) -0.001(2) 0.020(2) -0.008(2)
C49 0.075(3) 0.095(4) 0.064(3) 0.014(3) 0.017(2) -0.008(3)
C50 0.074(3) 0.092(4) 0.077(3) 0.011(3) 0.005(3) -0.007(3)
C51 0.069(3) 0.085(3) 0.071(3) -0.008(3) 0.012(3) -0.009(3)
C52 0.072(3) 0.116(5) 0.086(4) 0.007(3) 0.032(3) 0.001(3)
C53 0.086(4) 0.108(4) 0.066(3) 0.023(3) 0.027(3) 0.011(3)
C54 0.065(3) 0.119(5) 0.107(4) -0.013(4) 0.004(3) -0.009(3)
C55 0.081(3) 0.067(3) 0.042(2) 0.002(2) 0.016(2) 0.001(3)
C56 0.097(3) 0.062(2) 0.059(2) 0.008(3) 0.015(2) -0.002(3)
C57 0.107(4) 0.068(4) 0.072(3) 0.016(2) 0.015(3) 0.013(3)
C58 0.093(4) 0.100(5) 0.056(3) 0.004(3) 0.013(3) 0.024(3)
C59 0.096(4) 0.117(5) 0.073(3) 0.013(4) -0.010(3) -0.024(4)
C60 0.111(4) 0.086(4) 0.068(3) 0.022(3) -0.004(3) -0.023(3)
C61 0.120(4) 0.156(6) 0.084(3) 0.015(5) -0.005(3) 0.040(6)
C62 0.041(2) 0.055(3) 0.062(2) -0.0012(19) 0.0153(19) 0.003(2)
C63 0.059(3) 0.064(3) 0.081(3) 0.014(3) 0.005(2) 0.012(2)
C64 0.115(5) 0.175(7) 0.087(4) 0.050(4) 0.026(4) 0.045(5)
C65 0.070(3) 0.105(6) 0.173(6) 0.013(5) -0.035(3) 0.012(3)
C66 0.111(5) 0.085(4) 0.124(5) -0.008(4) 0.011(4) 0.037(4)

loop_
_atom_type_symbol
_atom_type_description
_atom_type_scat_dispersion_real
_atom_type_scat_dispersion_imag
_atom_type_scat_source
C C 0.0033 0.0016 'International Tables Vol C Tables 4.2.6.8 and 6.1.1.4'
H H 0.0000 0.0000 'International Tables Vol C Tables 4.2.6.8 and 6.1.1.4'
Br Br -0.2901 2.4595 'International Tables Vol C Tables 4.2.6.8 and 6.1.1.4'
N N 0.0061 0.0033 'International Tables Vol C Tables 4.2.6.8 and 6.1.1.4'
O O 0.0106 0.0060 'International Tables Vol C Tables 4.2.6.8 and 6.1.1.4'

loop_
_geom_angle_atom_site_label_1
_geom_angle_atom_site_label_2
_geom_angle_atom_site_label_3
_geom_angle
N2 N1 C12 112.0(3)
N2 N1 C1 116.7(3)
C12 N1 C1 129.9(3)
C14 N2 N1 104.9(3)
C29 N3 C5 123.3(4)
C29 N3 H3A 121(3)
C5 N3 H3A 115(3)
N5 N4 C45 111.4(3)
N5 N4 C34 120.1(3)
C45 N4 C34 128.5(4)
C47 N5 N4 105.0(3)
C62 N6 C38 122.1(3)
C62 N6 H6A 119.0
C38 N6 H6A 119.0
C29 O3 C30 121.5(4)
C62 O6 C63 121.1(3)
O1 C1 N1 120.5(4)
O1 C1 C2 125.4(4)
N1 C1 C2 114.1(4)
C3 C2 C1 120.4(4)
C3 C2 H2 119.8
C1 C2 H2 119.8
C2 C3 C4 122.7(4)
C2 C3 H3 118.6
C4 C3 H3 118.6
C3 C4 C5 115.2(3)
C3 C4 Br1 106.2(3)
C5 C4 Br1 109.9(2)
C3 C4 H4 108.4
C5 C4 H4 108.4
Br1 C4 H4 108.4
N3 C5 C6 112.1(3)
N3 C5 C4 110.6(3)
C6 C5 C4 114.5(3)
N3 C5 H5 106.3
C6 C5 H5 106.3
C4 C5 H5 106.3
C11 C6 C7 109.5(4)
C11 C6 C5 112.6(3)
C7 C6 C5 110.9(4)
C11 C6 H6 107.9
C7 C6 H6 107.9
C5 C6 H6 107.9
C8 C7 C6 113.2(4)
C8 C7 H7A 108.9
C6 C7 H7A 108.9
C8 C7 H7B 108.9
C6 C7 H7B 108.9
H7A C7 H7B 107.8
C9 C8 C7 111.2(4)
C9 C8 H8A 109.4
C7 C8 H8A 109.4
C9 C8 H8B 109.4
C7 C8 H8B 109.4
H8A C8 H8B 108.0
C8 C9 C10 111.2(5)
C8 C9 H9A 109.4
C10 C9 H9A 109.4
C8 C9 H9B 109.4
C10 C9 H9B 109.4
H9A C9 H9B 108.0
C9 C10 C11 111.0(5)
C9 C10 H10A 109.4
C11 C10 H10A 109.4
C9 C10 H10B 109.4
C11 C10 H10B 109.4
H10A C10 H10B 108.0
C6 C11 C10 114.0(4)
C6 C11 H11A 108.7
C10 C11 H11A 108.7
C6 C11 H11B 108.7
C10 C11 H11B 108.7
H11A C11 H11B 107.6
C13 C12 N1 104.8(3)
C13 C12 C22 128.6(3)
N1 C12 C22 126.1(4)
C12 C13 C14 107.4(3)
C12 C13 H13 126.3
C14 C13 H13 126.3
N2 C14 C13 110.9(4)
N2 C14 C15 119.8(4)
C13 C14 C15 129.3(3)
C16 C15 C20 117.5(4)
C16 C15 C14 120.9(3)
C20 C15 C14 121.6(4)
C17 C16 C15 121.2(4)
C17 C16 H16 119.4
C15 C16 H16 119.4
C16 C17 C18 121.6(4)
C16 C17 H17 119.2
C18 C17 H17 119.2
C19 C18 C17 117.1(4)
C19 C18 C21 122.0(4)
C17 C18 C21 120.9(5)
C18 C19 C20 121.7(4)
C18 C19 H19 119.2
C20 C19 H19 119.2
C19 C20 C15 120.8(4)
C19 C20 H20 119.6
C15 C20 H20 119.6
C18 C21 H21A 109.5
C18 C21 H21B 109.5
H21A C21 H21B 109.5
C18 C21 H21C 109.5
H21A C21 H21C 109.5
H21B C21 H21C 109.5
C27 C22 C23 117.3(4)
C27 C22 C12 123.4(4)
C23 C22 C12 119.1(4)
C24 C23 C22 119.9(5)
C24 C23 H23 120.1
C22 C23 H23 120.1
C25 C24 C23 122.4(5)
C25 C24 H24 118.8
C23 C24 H24 118.8
C24 C25 C26 117.6(5)
C24 C25 C28 122.1(5)
C26 C25 C28 120.3(6)
C27 C26 C25 120.8(5)
C27 C26 H26 119.6
C25 C26 H26 119.6
C26 C27 C22 122.0(5)
C26 C27 H27 119.0
C22 C27 H27 119.0
C25 C28 H28A 109.5
C25 C28 H28B 109.5
H28A C28 H28B 109.5
C25 C28 H28C 109.5
H28A C28 H28C 109.5
H28B C28 H28C 109.5
O2 C29 N3 125.3(4)
O2 C29 O3 125.8(4)
N3 C29 O3 108.9(4)
O3 C30 C31 110.1(4)
O3 C30 C33 109.1(5)
C31 C30 C33 113.1(6)
O3 C30 C32 100.9(5)
C31 C30 C32 111.1(5)
C33 C30 C32 111.7(5)
C30 C31 H31A 109.5
C30 C31 H31B 109.5
H31A C31 H31B 109.5
C30 C31 H31C 109.5
H31A C31 H31C 109.5
H31B C31 H31C 109.5
C30 C32 H32A 109.5
C30 C32 H32B 109.5
H32A C32 H32B 109.5
C30 C32 H32C 109.5
H32A C32 H32C 109.5
H32B C32 H32C 109.5
C30 C33 H33A 109.5
C30 C33 H33B 109.5
H33A C33 H33B 109.5
C30 C33 H33C 109.5
H33A C33 H33C 109.5
H33B C33 H33C 109.5
O4 C34 N4 119.8(4)
O4 C34 C35 124.6(4)
N4 C34 C35 115.7(4)
C36 C35 C34 118.0(4)
C36 C35 H35 121.0
C34 C35 H35 121.0
C35 C36 C37 124.8(4)
C35 C36 H36 117.6
C37 C36 H36 117.6
C36 C37 C38 113.0(3)
C36 C37 Br2 106.1(3)
C38 C37 Br2 109.4(2)
C36 C37 H37 109.4
C38 C37 H37 109.4
Br2 C37 H37 109.4
N6 C38 C37 110.2(3)
N6 C38 C39 112.7(3)
C37 C38 C39 114.9(3)
N6 C38 H38 106.1
C37 C38 H38 106.1
C39 C38 H38 106.1
C44 C39 C40 111.1(4)
C44 C39 C38 110.9(3)
C40 C39 C38 110.2(4)
C44 C39 H39 108.2
C40 C39 H39 108.2
C38 C39 H39 108.2
C39 C40 C41 113.0(4)
C39 C40 H40A 109.0
C41 C40 H40A 109.0
C39 C40 H40B 109.0
C41 C40 H40B 109.0
H40A C40 H40B 107.8
C42 C41 C40 112.5(5)
C42 C41 H41A 109.1
C40 C41 H41A 109.1
C42 C41 H41B 109.1
C40 C41 H41B 109.1
H41A C41 H41B 107.8
C41 C42 C43 110.3(5)
C41 C42 H42A 109.6
C43 C42 H42A 109.6
C41 C42 H42B 109.6
C43 C42 H42B 109.6
H42A C42 H42B 108.1
C42 C43 C44 112.0(5)
C42 C43 H43A 109.2
C44 C43 H43A 109.2
C42 C43 H43B 109.2
C44 C43 H43B 109.2
H43A C43 H43B 107.9
C39 C44 C43 113.3(4)
C39 C44 H44A 108.9
C43 C44 H44A 108.9
C39 C44 H44B 108.9
C43 C44 H44B 108.9
H44A C44 H44B 107.7
C46 C45 N4 105.3(4)
C46 C45 C55 127.7(4)
N4 C45 C55 127.0(4)
C45 C46 C47 107.5(4)
C45 C46 H46 126.3
C47 C46 H46 126.3
N5 C47 C46 110.8(4)
N5 C47 C48 121.2(4)
C46 C47 C48 127.8(4)
C49 C48 C53 117.7(4)
C49 C48 C47 121.9(4)
C53 C48 C47 120.4(4)
C50 C49 C48 121.3(4)
C50 C49 H49 119.3
C48 C49 H49 119.3
C51 C50 C49 121.2(5)
C51 C50 H50 119.4
C49 C50 H50 119.4
C52 C51 C50 117.2(5)
C52 C51 C54 121.5(5)
C50 C51 C54 121.2(5)
C51 C52 C53 122.7(5)
C51 C52 H52 118.7
C53 C52 H52 118.7
C52 C53 C48 119.8(5)
C52 C53 H53 120.1
C48 C53 H53 120.1
C51 C54 H54A 109.5
C51 C54 H54B 109.5
H54A C54 H54B 109.5
C51 C54 H54C 109.5
H54A C54 H54C 109.5
H54B C54 H54C 109.5
C60 C55 C56 117.3(4)
C60 C55 C45 122.6(4)
C56 C55 C45 119.7(4)
C57 C56 C55 121.3(5)
C57 C56 H56 119.4
C55 C56 H56 119.4
C58 C57 C56 122.1(5)
C58 C57 H57 119.0
C56 C57 H57 119.0
C57 C58 C59 117.4(5)
C57 C58 C61 122.3(6)
C59 C58 C61 120.2(6)
C58 C59 C60 121.1(5)
C58 C59 H59 119.4
C60 C59 H59 119.4
C55 C60 C59 120.8(5)
C55 C60 H60 119.6
C59 C60 H60 119.6
C58 C61 H61A 109.5
C58 C61 H61B 109.5
H61A C61 H61B 109.5
C58 C61 H61C 109.5
H61A C61 H61C 109.5
H61B C61 H61C 109.5
O5 C62 O6 125.7(4)
O5 C62 N6 125.2(4)
O6 C62 N6 109.1(3)
O6 C63 C66 109.4(4)
O6 C63 C64 109.9(4)
C66 C63 C64 111.9(5)
O6 C63 C65 102.6(4)
C66 C63 C65 110.8(5)
C64 C63 C65 111.7(5)
C63 C64 H64A 109.5
C63 C64 H64B 109.5
H64A C64 H64B 109.5
C63 C64 H64C 109.5
H64A C64 H64C 109.5
H64B C64 H64C 109.5
C63 C65 H65A 109.5
C63 C65 H65B 109.5
H65A C65 H65B 109.5
C63 C65 H65C 109.5
H65A C65 H65C 109.5
H65B C65 H65C 109.5
C63 C66 H66A 109.5
C63 C66 H66B 109.5
H66A C66 H66B 109.5
C63 C66 H66C 109.5
H66A C66 H66C 109.5
H66B C66 H66C 109.5

loop_
_geom_bond_atom_site_label_1
_geom_bond_atom_site_label_2
_geom_bond_distance
Br1 C4 1.986(4)
Br2 C37 1.995(4)
N1 N2 1.376(4)
N1 C12 1.391(4)
N1 C1 1.429(5)
N2 C14 1.319(5)
N3 C29 1.336(5)
N3 C5 1.451(5)
N3 H3A 0.80(4)
N4 N5 1.372(5)
N4 C45 1.391(5)
N4 C34 1.421(5)
N5 C47 1.318(5)
N6 C62 1.348(5)
N6 C38 1.455(5)
N6 H6A 0.8600
O1 C1 1.196(5)
O2 C29 1.200(5)
O3 C29 1.350(5)
O3 C30 1.478(5)
O4 C34 1.199(5)
O5 C62 1.195(4)
O6 C62 1.343(5)
O6 C63 1.460(5)
C1 C2 1.473(6)
C2 C3 1.318(5)
C2 H2 0.9300
C3 C4 1.484(5)
C3 H3 0.9300
C4 C5 1.532(5)
C4 H4 0.9800
C5 C6 1.531(5)
C5 H5 0.9800
C6 C11 1.506(6)
C6 C7 1.517(6)
C6 H6 0.9800
C7 C8 1.516(7)
C7 H7A 0.9700
C7 H7B 0.9700
C8 C9 1.491(7)
C8 H8A 0.9700
C8 H8B 0.9700
C9 C10 1.509(7)
C9 H9A 0.9700
C9 H9B 0.9700
C10 C11 1.516(6)
C10 H10A 0.9700
C10 H10B 0.9700
C11 H11A 0.9700
C11 H11B 0.9700
C12 C13 1.358(5)
C12 C22 1.469(6)
C13 C14 1.416(5)
C13 H13 0.9300
C14 C15 1.469(5)
C15 C16 1.378(5)
C15 C20 1.381(5)
C16 C17 1.367(6)
C16 H16 0.9300
C17 C18 1.380(6)
C17 H17 0.9300
C18 C19 1.371(6)
C18 C21 1.514(6)
C19 C20 1.378(6)
C19 H19 0.9300
C20 H20 0.9300
C21 H21A 0.9600
C21 H21B 0.9600
C21 H21C 0.9600
C22 C27 1.376(6)
C22 C23 1.391(6)
C23 C24 1.386(7)
C23 H23 0.9300
C24 C25 1.362(8)
C24 H24 0.9300
C25 C26 1.378(7)
C25 C28 1.521(7)
C26 C27 1.373(6)
C26 H26 0.9300
C27 H27 0.9300
C28 H28A 0.9600
C28 H28B 0.9600
C28 H28C 0.9600
C30 C31 1.494(8)
C30 C33 1.503(8)
C30 C32 1.522(8)
C31 H31A 0.9600
C31 H31B 0.9600
C31 H31C 0.9600
C32 H32A 0.9600
C32 H32B 0.9600
C32 H32C 0.9600
C33 H33A 0.9600
C33 H33B 0.9600
C33 H33C 0.9600
C34 C35 1.473(6)
C35 C36 1.320(5)
C35 H35 0.9300
C36 C37 1.494(5)
C36 H36 0.9300
C37 C38 1.530(5)
C37 H37 0.9800
C38 C39 1.535(5)
C38 H38 0.9800
C39 C44 1.513(6)
C39 C40 1.513(6)
C39 H39 0.9800
C40 C41 1.521(7)
C40 H40A 0.9700
C40 H40B 0.9700
C41 C42 1.484(8)
C41 H41A 0.9700
C41 H41B 0.9700
C42 C43 1.502(8)
C42 H42A 0.9700
C42 H42B 0.9700
C43 C44 1.515(6)
C43 H43A 0.9700
C43 H43B 0.9700
C44 H44A 0.9700
C44 H44B 0.9700
C45 C46 1.346(6)
C45 C55 1.474(6)
C46 C47 1.409(6)
C46 H46 0.9300
C47 C48 1.479(6)
C48 C49 1.378(6)
C48 C53 1.389(6)
C49 C50 1.377(6)
C49 H49 0.9300
C50 C51 1.376(6)
C50 H50 0.9300
C51 C52 1.366(7)
C51 C54 1.510(7)
C52 C53 1.377(7)
C52 H52 0.9300
C53 H53 0.9300
C54 H54A 0.9600
C54 H54B 0.9600
C54 H54C 0.9600
C55 C60 1.373(7)
C55 C56 1.375(7)
C56 C57 1.366(6)
C56 H56 0.9300
C57 C58 1.353(7)
C57 H57 0.9300
C58 C59 1.377(7)
C58 C61 1.517(7)
C59 C60 1.384(7)
C59 H59 0.9300
C60 H60 0.9300
C61 H61A 0.9600
C61 H61B 0.9600
C61 H61C 0.9600
C63 C66 1.502(7)
C63 C64 1.510(7)
C63 C65 1.516(7)
C64 H64A 0.9600
C64 H64B 0.9600
C64 H64C 0.9600
C65 H65A 0.9600
C65 H65B 0.9600
C65 H65C 0.9600
C66 H66A 0.9600
C66 H66B 0.9600
C66 H66C 0.9600

loop_
_geom_hbond_atom_site_label_D
_geom_hbond_atom_site_label_H
_geom_hbond_atom_site_label_A
_geom_hbond_distance_DH
_geom_hbond_distance_HA
_geom_hbond_distance_DA
_geom_hbond_angle_DHA
_geom_hbond_site_symmetry_A
C66 H66A O5 0.96 2.45 3.020(6) 117.5 .
C64 H64C O5 0.96 2.36 2.931(7) 117.8 .
C38 H38 Br2 0.98 3.08 3.918(4) 144.3 2_646
C37 H37 O5 0.98 2.42 3.361(5) 160.1 2_656
C33 H33C O2 0.96 2.52 3.048(7) 114.7 .
C31 H31A O2 0.96 2.41 2.983(7) 118.2 .
C5 H5 Br1 0.98 3.10 3.929(4) 143.4 2_647
C4 H4 O2 0.98 2.61 3.575(5) 166.4 2_657
C66 H66A O5 0.96 2.45 3.020(6) 117.5 .
C64 H64C O5 0.96 2.36 2.931(7) 117.8 .
C38 H38 Br2 0.98 3.08 3.918(4) 144.3 2_646
C37 H37 O5 0.98 2.42 3.361(5) 160.1 2_656
C33 H33C O2 0.96 2.52 3.048(7) 114.7 .
C31 H31A O2 0.96 2.41 2.983(7) 118.2 .
C5 H5 Br1 0.98 3.10 3.929(4) 143.4 2_647
C4 H4 O2 0.98 2.61 3.575(5) 166.4 2_657
C4 H4 O2 0.98 2.61 3.575(5) 166.4 2_657
C5 H5 Br1 0.98 3.10 3.929(4) 143.4 2_647
C31 H31A O2 0.96 2.41 2.983(7) 118.2 .
C33 H33C O2 0.96 2.52 3.048(7) 114.7 .
C37 H37 O5 0.98 2.42 3.361(5) 160.1 2_656
C38 H38 Br2 0.98 3.08 3.918(4) 144.3 2_646
C64 H64C O5 0.96 2.36 2.931(7) 117.8 .
C66 H66A O5 0.96 2.45 3.020(6) 117.5 .
C4 H4 O2 0.98 2.61 3.575(5) 166.4 2_657
C5 H5 Br1 0.98 3.10 3.929(4) 143.4 2_647
C31 H31A O2 0.96 2.41 2.983(7) 118.2 .
C33 H33C O2 0.96 2.52 3.048(7) 114.7 .
C37 H37 O5 0.98 2.42 3.361(5) 160.1 2_656
C38 H38 Br2 0.98 3.08 3.918(4) 144.3 2_646
C64 H64C O5 0.96 2.36 2.931(7) 117.8 .
C66 H66A O5 0.96 2.45 3.020(6) 117.5 .

loop_
_geom_torsion_atom_site_label_1
_geom_torsion_atom_site_label_2
_geom_torsion_atom_site_label_3
_geom_torsion_atom_site_label_4
_geom_torsion
C12 N1 N2 C14 0.0(5)
C1 N1 N2 C14 167.8(4)
C45 N4 N5 C47 -0.4(5)
C34 N4 N5 C47 176.3(4)
N2 N1 C1 O1 -156.4(4)
C12 N1 C1 O1 8.8(7)
N2 N1 C1 C2 24.4(5)
C12 N1 C1 C2 -170.4(4)
O1 C1 C2 C3 11.4(7)
N1 C1 C2 C3 -169.4(4)
C1 C2 C3 C4 -176.6(4)
C2 C3 C4 C5 -123.7(4)
C2 C3 C4 Br1 114.4(4)
C29 N3 C5 C6 -123.5(4)
C29 N3 C5 C4 107.4(4)
C3 C4 C5 N3 -57.1(4)
Br1 C4 C5 N3 62.8(3)
C3 C4 C5 C6 175.1(3)
Br1 C4 C5 C6 -65.0(3)
N3 C5 C6 C11 -179.7(4)
C4 C5 C6 C11 -52.6(5)
N3 C5 C6 C7 57.2(5)
C4 C5 C6 C7 -175.7(4)
C11 C6 C7 C8 52.3(6)
C5 C6 C7 C8 177.1(4)
C6 C7 C8 C9 -55.6(7)
C7 C8 C9 C10 56.0(8)
C8 C9 C10 C11 -55.0(8)
C7 C6 C11 C10 -51.8(6)
C5 C6 C11 C10 -175.6(5)
C9 C10 C11 C6 54.0(7)
N2 N1 C12 C13 0.1(5)
C1 N1 C12 C13 -165.7(4)
N2 N1 C12 C22 -172.3(4)
C1 N1 C12 C22 21.9(7)
N1 C12 C13 C14 0.0(5)
C22 C12 C13 C14 172.1(4)
N1 N2 C14 C13 0.0(5)
N1 N2 C14 C15 178.1(4)
C12 C13 C14 N2 0.0(5)
C12 C13 C14 C15 -177.8(4)
N2 C14 C15 C16 26.2(6)
C13 C14 C15 C16 -156.2(5)
N2 C14 C15 C20 -151.0(4)
C13 C14 C15 C20 26.6(7)
C20 C15 C16 C17 -1.4(8)
C14 C15 C16 C17 -178.7(5)
C15 C16 C17 C18 0.5(9)
C16 C17 C18 C19 1.0(9)
C16 C17 C18 C21 -178.8(6)
C17 C18 C19 C20 -1.5(9)
C21 C18 C19 C20 178.3(6)
C18 C19 C20 C15 0.6(9)
C16 C15 C20 C19 0.8(7)
C14 C15 C20 C19 178.1(5)
C13 C12 C22 C27 -135.9(5)
N1 C12 C22 C27 34.7(7)
C13 C12 C22 C23 38.9(7)
N1 C12 C22 C23 -150.6(4)
C27 C22 C23 C24 -0.3(7)
C12 C22 C23 C24 -175.4(4)
C22 C23 C24 C25 -1.2(8)
C23 C24 C25 C26 1.9(8)
C23 C24 C25 C28 -176.9(5)
C24 C25 C26 C27 -1.2(8)
C28 C25 C26 C27 177.6(5)
C25 C26 C27 C22 -0.2(8)
C23 C22 C27 C26 1.0(7)
C12 C22 C27 C26 175.8(5)
C5 N3 C29 O2 1.1(7)
C5 N3 C29 O3 -178.8(3)
C30 O3 C29 O2 -4.1(7)
C30 O3 C29 N3 175.9(4)
C29 O3 C30 C31 61.7(6)
C29 O3 C30 C33 -63.0(6)
C29 O3 C30 C32 179.2(4)
N5 N4 C34 O4 -175.0(4)
C45 N4 C34 O4 1.1(7)
N5 N4 C34 C35 5.1(6)
C45 N4 C34 C35 -178.7(4)
O4 C34 C35 C36 -5.7(7)
N4 C34 C35 C36 174.2(4)
C34 C35 C36 C37 179.3(4)
C35 C36 C37 C38 -126.7(4)
C35 C36 C37 Br2 113.4(4)
C62 N6 C38 C37 109.4(4)
C62 N6 C38 C39 -120.8(4)
C36 C37 C38 N6 -54.6(4)
Br2 C37 C38 N6 63.4(3)
C36 C37 C38 C39 176.7(3)
Br2 C37 C38 C39 -65.3(4)
N6 C38 C39 C44 174.5(4)
C37 C38 C39 C44 -58.0(5)
N6 C38 C39 C40 51.2(5)
C37 C38 C39 C40 178.6(4)
C44 C39 C40 C41 49.3(6)
C38 C39 C40 C41 172.6(5)
C39 C40 C41 C42 -53.8(7)
C40 C41 C42 C43 56.0(7)
C41 C42 C43 C44 -55.8(7)
C40 C39 C44 C43 -49.6(6)
C38 C39 C44 C43 -172.5(5)
C42 C43 C44 C39 53.7(8)
N5 N4 C45 C46 0.9(5)
C34 N4 C45 C46 -175.5(4)
N5 N4 C45 C55 -176.9(4)
C34 N4 C45 C55 6.7(7)
N4 C45 C46 C47 -1.0(5)
C55 C45 C46 C47 176.8(4)
N4 N5 C47 C46 -0.2(5)
N4 N5 C47 C48 176.1(4)
C45 C46 C47 N5 0.8(6)
C45 C46 C47 C48 -175.3(4)
N5 C47 C48 C49 -12.0(7)
C46 C47 C48 C49 163.7(5)
N5 C47 C48 C53 169.8(5)
C46 C47 C48 C53 -14.5(8)
C53 C48 C49 C50 2.4(8)
C47 C48 C49 C50 -175.8(5)
C48 C49 C50 C51 -0.2(8)
C49 C50 C51 C52 -2.1(8)
C49 C50 C51 C54 175.1(5)
C50 C51 C52 C53 2.0(9)
C54 C51 C52 C53 -175.1(5)
C51 C52 C53 C48 0.2(9)
C49 C48 C53 C52 -2.5(8)
C47 C48 C53 C52 175.8(5)
C46 C45 C55 C60 -117.7(6)
N4 C45 C55 C60 59.6(7)
C46 C45 C55 C56 55.4(7)
N4 C45 C55 C56 -127.2(5)
C60 C55 C56 C57 -1.2(7)
C45 C55 C56 C57 -174.7(4)
C55 C56 C57 C58 0.8(7)
C56 C57 C58 C59 0.7(8)
C56 C57 C58 C61 177.9(5)
C57 C58 C59 C60 -1.8(8)
C61 C58 C59 C60 -179.0(5)
C56 C55 C60 C59 0.1(8)
C45 C55 C60 C59 173.4(5)
C58 C59 C60 C55 1.4(9)
C63 O6 C62 O5 -4.4(6)
C63 O6 C62 N6 175.9(4)
C38 N6 C62 O5 8.9(6)
C38 N6 C62 O6 -171.5(3)
C62 O6 C63 C66 66.6(5)
C62 O6 C63 C64 -56.7(6)
C62 O6 C63 C65 -175.7(4)
